data_4330069
loop_
_publ_author_name
'Yin-Yin Wu'
'Wen Luo'
'Yu-Hong Wang'
'Ya-Yang Pu'
'Xiang Zhang'
'Li-Sheng You'
'Qin-Yu Zhu'
'Jie Dai'

_publ_section_title
;
 Titanium-oxo-Clusters with Dicarboxylates: Single-Crystal Structure and
 Photochromic Effect
;
_journal_name_full 'Inorganic Chemistry'
_journal_page_first 8982
_journal_page_last 8988
_journal_paper_doi 10.1021/ic301092b
_journal_volume 51
_journal_year 2012
_chemical_formula_sum 'C68 H100 O30 Ti6'
_chemical_formula_weight 1684.88
_chemical_name_systematic
; 
 ? 
;
_space_group_IT_number 2
_symmetry_cell_setting triclinic
_symmetry_space_group_name_Hall '-P 1'
_symmetry_space_group_name_H-M 'P -1'
_atom_sites_solution_hydrogens geom
_atom_sites_solution_primary direct
_atom_sites_solution_secondary difmap
_audit_creation_method SHELXL-97
_cell_angle_alpha 95.939(2)
_cell_angle_beta 102.390(2)
_cell_angle_gamma 107.205(2)
_cell_formula_units_Z 1
_cell_length_a 10.9658(12)
_cell_length_b 13.3174(14)
_cell_length_c 15.1216(15)
_cell_measurement_reflns_used 8048
_cell_measurement_temperature 223(2)
_cell_measurement_theta_max 27.5
_cell_measurement_theta_min 3.0
_cell_volume 2027.1(4)
_computing_structure_refinement 'SHELXL-97 (Sheldrick, 1997)'
_computing_structure_solution 'SHELXS-97 (Sheldrick, 1990)'
_diffrn_ambient_temperature 223(2)
_diffrn_detector_area_resol_mean 14.63
_diffrn_measured_fraction_theta_full 0.980
_diffrn_measured_fraction_theta_max 0.980
_diffrn_measurement_device_type 'Rigaku Saturn'
_diffrn_measurement_method \w
_diffrn_radiation_monochromator graphite
_diffrn_radiation_source 'fine-focus sealed tube'
_diffrn_radiation_type MoK\a
_diffrn_radiation_wavelength 0.71075
_diffrn_reflns_av_R_equivalents 0.0335
_diffrn_reflns_av_sigmaI/netI 0.0528
_diffrn_reflns_limit_h_max 12
_diffrn_reflns_limit_h_min -14
_diffrn_reflns_limit_k_max 15
_diffrn_reflns_limit_k_min -17
_diffrn_reflns_limit_l_max 19
_diffrn_reflns_limit_l_min -19
_diffrn_reflns_number 19526
_diffrn_reflns_theta_full 27.49
_diffrn_reflns_theta_max 27.49
_diffrn_reflns_theta_min 3.22
_exptl_absorpt_coefficient_mu 0.640
_exptl_absorpt_correction_T_max 0.8563
_exptl_absorpt_correction_T_min 0.7838
_exptl_absorpt_correction_type multi-scan
_exptl_absorpt_process_details 'Jacobson, R. (1998) Private communication '
_exptl_crystal_colour Colorless
_exptl_crystal_density_diffrn 1.380
_exptl_crystal_description Block
_exptl_crystal_F_000 880
_exptl_crystal_size_max 0.40
_exptl_crystal_size_mid 0.38
_exptl_crystal_size_min 0.25
_refine_diff_density_max 0.891
_refine_diff_density_min -0.723
_refine_diff_density_rms 0.068
_refine_ls_extinction_method none
_refine_ls_goodness_of_fit_ref 1.010
_refine_ls_hydrogen_treatment constr
_refine_ls_matrix_type full
_refine_ls_number_parameters 482
_refine_ls_number_reflns 9131
_refine_ls_number_restraints 30
_refine_ls_restrained_S_all 1.025
_refine_ls_R_factor_all 0.0792
_refine_ls_R_factor_gt 0.0603
_refine_ls_shift/su_max 0.001
_refine_ls_shift/su_mean 0.000
_refine_ls_structure_factor_coef Fsqd
_refine_ls_weighting_details 'calc w=1/[\s^2^(Fo^2^)+(0.0952P)^2^+1.1334P] where P=(Fo^2^+2Fc^2^)/3'
_refine_ls_weighting_scheme calc
_refine_ls_wR_factor_gt 0.1581
_refine_ls_wR_factor_ref 0.1743
_reflns_number_gt 7307
_reflns_number_total 9131
_reflns_threshold_expression >2sigma(I)
_cod_data_source_file ic301092b_si_002_1.cif
_cod_data_source_block l
_cod_original_sg_symbol_Hall '-P 1 '
_cod_original_sg_symbol_H-M 'P -1 '
_cod_database_code 4330069

loop_
_symmetry_equiv_pos_as_xyz
'x, y, z'
'-x, -y, -z'

loop_
_atom_site_label
_atom_site_type_symbol
_atom_site_fract_x
_atom_site_fract_y
_atom_site_fract_z
_atom_site_U_iso_or_equiv
_atom_site_adp_type
_atom_site_occupancy
_atom_site_symmetry_multiplicity
_atom_site_calc_flag
_atom_site_refinement_flags
Ti1 Ti 0.77366(6) 0.16280(5) 0.77618(4) 0.03692(17) Uani 1 1 d .
Ti2 Ti 0.50257(5) -0.08411(4) 0.41944(3) 0.02708(14) Uani 1 1 d .
Ti3 Ti 0.39298(5) 0.07237(4) 0.32635(4) 0.03001(15) Uani 1 1 d .
O1 O 0.9378(2) 0.2056(2) 0.84608(16) 0.0501(6) Uani 1 1 d .
O2 O 0.7311(3) 0.2811(2) 0.80015(17) 0.0510(6) Uani 1 1 d .
O3 O 0.8457(2) 0.21224(19) 0.66672(15) 0.0413(5) Uani 1 1 d .
O4 O 0.6612(2) 0.18541(17) 0.55634(14) 0.0320(5) Uani 1 1 d .
O5 O 0.5743(2) -0.18312(18) 0.39521(15) 0.0363(5) Uani 1 1 d U
O6 O 0.5603(2) -0.04611(16) 0.55388(13) 0.0280(4) Uani 1 1 d .
O7 O 0.6748(2) 0.03201(17) 0.41697(14) 0.0318(5) Uani 1 1 d .
O8 O 0.5950(2) 0.14149(18) 0.33746(14) 0.0347(5) Uani 1 1 d .
O9 O 0.4090(2) -0.07807(17) 0.30160(13) 0.0305(4) Uani 1 1 d .
O10 O 0.3778(2) 0.20000(18) 0.34997(16) 0.0384(5) Uani 1 1 d .
O11 O 0.2113(2) -0.01596(18) 0.28311(15) 0.0365(5) Uani 1 1 d .
O12 O 0.2825(2) -0.0893(2) 0.12178(15) 0.0437(6) Uani 1 1 d .
O13 O 0.3944(2) 0.08037(19) 0.18842(14) 0.0380(5) Uani 1 1 d .
O14 O 0.5661(3) 0.2855(2) 0.1074(2) 0.0576(7) Uani 1 1 d .
O15 O 0.3549(3) 0.2627(3) 0.1095(2) 0.0602(7) Uani 1 1 d .
C1 C 1.0526(5) 0.2172(5) 0.9170(3) 0.0779(15) Uani 1 1 d .
H1 H 1.0744 0.1505 0.9074 0.094 Uiso 1 1 calc R
C2 C 1.0255(6) 0.2268(8) 1.0073(4) 0.163(5) Uani 1 1 d .
H2A H 0.9942 0.2871 1.0165 0.244 Uiso 1 1 calc R
H2B H 1.1058 0.2379 1.0547 0.244 Uiso 1 1 calc R
H2C H 0.9585 0.1619 1.0108 0.244 Uiso 1 1 calc R
C3 C 1.1636(5) 0.3036(5) 0.9069(4) 0.0912(18) Uani 1 1 d .
H3A H 1.1744 0.2910 0.8452 0.137 Uiso 1 1 calc R
H3B H 1.2435 0.3065 0.9513 0.137 Uiso 1 1 calc R
H3C H 1.1470 0.3708 0.9175 0.137 Uiso 1 1 calc R
C4 C 0.7956(8) 0.3876(4) 0.8426(4) 0.100(2) Uani 1 1 d .
H4 H 0.8761 0.3840 0.8850 0.120 Uiso 1 1 calc R
C5 C 0.7333(12) 0.4231(8) 0.9014(8) 0.232(6) Uani 1 1 d U
H5A H 0.6392 0.3844 0.8808 0.348 Uiso 1 1 calc R
H5B H 0.7483 0.4988 0.9026 0.348 Uiso 1 1 calc R
H5C H 0.7679 0.4115 0.9627 0.348 Uiso 1 1 calc R
C6 C 0.8488(9) 0.4543(5) 0.7825(6) 0.134(3) Uani 1 1 d .
H6A H 0.7771 0.4590 0.7345 0.201 Uiso 1 1 calc R
H6B H 0.9050 0.4240 0.7548 0.201 Uiso 1 1 calc R
H6C H 0.9003 0.5252 0.8173 0.201 Uiso 1 1 calc R
C7 C 0.8650(3) 0.2506(3) 0.5210(2) 0.0334(7) Uani 1 1 d .
C8 C 0.8151(3) 0.2086(3) 0.4263(2) 0.0335(7) Uani 1 1 d .
C9 C 0.8874(3) 0.2506(3) 0.3664(2) 0.0424(8) Uani 1 1 d .
H9 H 0.8554 0.2232 0.3030 0.051 Uiso 1 1 calc R
C10 C 1.0066(4) 0.3330(3) 0.3993(3) 0.0538(10) Uani 1 1 d .
H10 H 1.0543 0.3613 0.3577 0.065 Uiso 1 1 calc R
C11 C 1.0563(4) 0.3739(3) 0.4917(3) 0.0534(10) Uani 1 1 d .
H11 H 1.1373 0.4298 0.5134 0.064 Uiso 1 1 calc R
C12 C 0.9856(3) 0.3318(3) 0.5525(3) 0.0450(8) Uani 1 1 d .
H12 H 1.0198 0.3586 0.6159 0.054 Uiso 1 1 calc R
C14 C 0.6850(3) 0.1207(2) 0.39118(19) 0.0297(6) Uani 1 1 d .
C13 C 0.7854(3) 0.2126(2) 0.5866(2) 0.0323(6) Uani 1 1 d .
C15 C 0.6337(7) -0.2388(4) 0.3473(6) 0.112(2) Uani 1 1 d U
H15 H 0.5872 -0.2382 0.2836 0.134 Uiso 1 1 calc R
C16 C 0.5960(7) -0.3501(4) 0.3458(4) 0.099(2) Uani 1 1 d U
H16A H 0.6493 -0.3644 0.3999 0.148 Uiso 1 1 calc R
H16B H 0.6093 -0.3852 0.2910 0.148 Uiso 1 1 calc R
H16C H 0.5035 -0.3770 0.3456 0.148 Uiso 1 1 calc R
C17 C 0.7699(5) -0.1761(5) 0.3478(4) 0.0888(17) Uani 1 1 d U
H17A H 0.7719 -0.1063 0.3336 0.133 Uiso 1 1 calc R
H17B H 0.7988 -0.2132 0.3020 0.133 Uiso 1 1 calc R
H17C H 0.8283 -0.1676 0.4081 0.133 Uiso 1 1 calc R
C18 C 0.4019(6) 0.3048(4) 0.3898(4) 0.0851(17) Uani 1 1 d .
H18 H 0.3620 0.2983 0.4426 0.102 Uiso 1 1 calc R
C19 C 0.5440(5) 0.3632(3) 0.4326(3) 0.0670(12) Uani 1 1 d .
H19A H 0.5772 0.3272 0.4801 0.101 Uiso 1 1 calc R
H19B H 0.5550 0.4357 0.4596 0.101 Uiso 1 1 calc R
H19C H 0.5929 0.3650 0.3860 0.101 Uiso 1 1 calc R
C20 C 0.3288(5) 0.3608(4) 0.3317(4) 0.0824(16) Uani 1 1 d .
H20A H 0.3677 0.3766 0.2808 0.124 Uiso 1 1 calc R
H20B H 0.3333 0.4269 0.3680 0.124 Uiso 1 1 calc R
H20C H 0.2373 0.3158 0.3081 0.124 Uiso 1 1 calc R
C21 C 0.0879(4) 0.0020(3) 0.2844(3) 0.0527(10) Uani 1 1 d .
H21 H 0.0166 -0.0681 0.2661 0.063 Uiso 1 1 calc R
C22 C 0.0940(5) 0.0486(4) 0.3824(3) 0.0740(14) Uani 1 1 d .
H22A H 0.1153 0.0016 0.4237 0.111 Uiso 1 1 calc R
H22B H 0.0090 0.0554 0.3847 0.111 Uiso 1 1 calc R
H22C H 0.1615 0.1184 0.4012 0.111 Uiso 1 1 calc R
C23 C 0.0598(5) 0.0702(4) 0.2144(4) 0.0795(15) Uani 1 1 d .
H23A H 0.1233 0.1417 0.2343 0.119 Uiso 1 1 calc R
H23B H -0.0287 0.0734 0.2083 0.119 Uiso 1 1 calc R
H23C H 0.0669 0.0394 0.1555 0.119 Uiso 1 1 calc R
C24 C 0.3548(3) 0.0311(3) 0.0270(2) 0.0395(7) Uani 1 1 d .
C25 C 0.3220(3) -0.0547(3) -0.0457(2) 0.0455(8) Uani 1 1 d .
H25 H 0.2858 -0.1250 -0.0367 0.055 Uiso 1 1 calc R
C26 C 0.3428(4) -0.0359(4) -0.1306(2) 0.0521(10) Uani 1 1 d .
H26 H 0.3202 -0.0937 -0.1791 0.063 Uiso 1 1 calc R
C27 C 0.3961(4) 0.0661(4) -0.1442(3) 0.0579(11) Uani 1 1 d .
H27 H 0.4121 0.0780 -0.2015 0.069 Uiso 1 1 calc R
C29 C 0.4057(4) 0.1352(3) 0.0120(2) 0.0432(8) Uani 1 1 d .
C28 C 0.4265(4) 0.1517(4) -0.0742(3) 0.0546(10) Uani 1 1 d .
H28 H 0.4615 0.2217 -0.0846 0.066 Uiso 1 1 calc R
C30 C 0.3427(3) 0.0063(3) 0.1195(2) 0.0377(7) Uani 1 1 d .
C31 C 0.4363(4) 0.2319(3) 0.0829(2) 0.0487(9) Uani 1 1 d .
C32 C 0.6077(5) 0.3904(4) 0.1666(3) 0.0693(12) Uani 1 1 d .
H32 H 0.5586 0.3859 0.2147 0.083 Uiso 1 1 calc R
C33 C 0.7503(7) 0.4154(6) 0.2102(6) 0.129(3) Uani 1 1 d .
H33A H 0.7616 0.3687 0.2541 0.194 Uiso 1 1 calc R
H33B H 0.7871 0.4892 0.2417 0.194 Uiso 1 1 calc R
H33C H 0.7955 0.4049 0.1632 0.194 Uiso 1 1 calc R
C34 C 0.5781(6) 0.4690(4) 0.1089(4) 0.0856(16) Uani 1 1 d .
H34A H 0.6203 0.4689 0.0587 0.128 Uiso 1 1 calc R
H34B H 0.6114 0.5398 0.1464 0.128 Uiso 1 1 calc R
H34C H 0.4833 0.4493 0.0841 0.128 Uiso 1 1 calc R

loop_
_atom_site_aniso_label
_atom_site_aniso_U_11
_atom_site_aniso_U_22
_atom_site_aniso_U_33
_atom_site_aniso_U_23
_atom_site_aniso_U_13
_atom_site_aniso_U_12
Ti1 0.0387(3) 0.0346(3) 0.0258(3) 0.0033(2) 0.0033(2) -0.0010(3)
Ti2 0.0296(3) 0.0250(3) 0.0254(3) 0.0031(2) 0.0078(2) 0.0071(2)
Ti3 0.0318(3) 0.0285(3) 0.0265(3) 0.0064(2) 0.0043(2) 0.0068(2)
O1 0.0419(13) 0.0559(17) 0.0313(12) 0.0083(11) -0.0039(10) -0.0057(12)
O2 0.0657(17) 0.0335(14) 0.0424(14) -0.0022(11) 0.0117(12) 0.0043(12)
O3 0.0368(12) 0.0445(14) 0.0299(11) 0.0090(10) 0.0031(9) -0.0020(10)
O4 0.0305(11) 0.0308(11) 0.0314(11) 0.0058(9) 0.0076(9) 0.0053(9)
O5 0.0400(12) 0.0320(12) 0.0401(12) 0.0044(10) 0.0146(10) 0.0143(10)
O6 0.0318(11) 0.0264(10) 0.0247(10) 0.0045(8) 0.0068(8) 0.0085(8)
O7 0.0312(11) 0.0283(11) 0.0356(11) 0.0046(9) 0.0116(9) 0.0076(9)
O8 0.0327(11) 0.0378(13) 0.0294(11) 0.0091(9) 0.0070(9) 0.0053(9)
O9 0.0334(11) 0.0296(11) 0.0249(10) 0.0025(8) 0.0066(8) 0.0065(9)
O10 0.0433(13) 0.0334(12) 0.0404(12) 0.0112(10) 0.0111(10) 0.0135(10)
O11 0.0290(11) 0.0397(13) 0.0359(12) 0.0081(10) 0.0050(9) 0.0060(9)
O12 0.0462(14) 0.0446(15) 0.0293(11) 0.0077(10) 0.0068(10) 0.0006(11)
O13 0.0403(12) 0.0413(13) 0.0254(11) 0.0104(9) 0.0044(9) 0.0045(10)
O14 0.0574(17) 0.0540(18) 0.0599(17) 0.0140(14) 0.0157(14) 0.0142(14)
O15 0.0698(19) 0.069(2) 0.0548(17) 0.0192(15) 0.0244(15) 0.0330(16)
C1 0.059(3) 0.088(4) 0.057(3) 0.020(3) -0.012(2) -0.004(3)
C2 0.066(4) 0.323(13) 0.051(3) 0.072(5) -0.002(3) -0.007(5)
C3 0.054(3) 0.118(5) 0.073(3) 0.025(3) -0.006(2) 0.000(3)
C4 0.144(6) 0.042(3) 0.089(4) -0.010(3) 0.037(4) -0.003(3)
C5 0.266(11) 0.122(7) 0.262(11) -0.104(7) 0.193(9) -0.045(7)
C6 0.174(8) 0.051(4) 0.170(8) 0.029(4) 0.069(6) 0.006(4)
C7 0.0302(15) 0.0324(17) 0.0347(16) 0.0097(13) 0.0080(13) 0.0049(13)
C8 0.0309(15) 0.0337(17) 0.0367(16) 0.0109(13) 0.0109(13) 0.0087(13)
C9 0.0367(17) 0.048(2) 0.0407(18) 0.0123(16) 0.0164(15) 0.0046(15)
C10 0.041(2) 0.060(3) 0.056(2) 0.0186(19) 0.0218(18) -0.0003(18)
C11 0.0348(18) 0.052(2) 0.060(2) 0.0150(19) 0.0108(17) -0.0064(16)
C12 0.0348(17) 0.045(2) 0.0439(19) 0.0082(16) 0.0040(15) 0.0007(15)
C14 0.0297(15) 0.0341(16) 0.0251(14) 0.0040(12) 0.0115(12) 0.0073(12)
C13 0.0366(17) 0.0248(15) 0.0302(15) 0.0041(12) 0.0080(13) 0.0029(12)
C15 0.137(5) 0.052(3) 0.193(6) 0.026(4) 0.123(5) 0.043(3)
C16 0.147(6) 0.058(3) 0.106(4) -0.007(3) 0.043(4) 0.055(4)
C17 0.078(3) 0.113(5) 0.113(4) 0.035(4) 0.058(3) 0.058(3)
C18 0.104(4) 0.037(2) 0.100(4) -0.005(2) -0.001(3) 0.027(3)
C19 0.078(3) 0.038(2) 0.069(3) 0.004(2) -0.003(2) 0.013(2)
C20 0.071(3) 0.050(3) 0.132(5) 0.020(3) 0.019(3) 0.031(2)
C21 0.0336(18) 0.056(2) 0.062(2) 0.0053(19) 0.0064(17) 0.0112(17)
C22 0.057(3) 0.079(3) 0.086(3) 0.000(3) 0.035(3) 0.015(2)
C23 0.056(3) 0.076(3) 0.099(4) 0.024(3) -0.009(3) 0.030(3)
C24 0.0348(17) 0.052(2) 0.0282(15) 0.0095(14) 0.0032(13) 0.0118(15)
C25 0.0385(18) 0.060(2) 0.0322(17) 0.0103(16) 0.0055(14) 0.0104(17)
C26 0.049(2) 0.077(3) 0.0278(17) 0.0085(17) 0.0057(15) 0.022(2)
C27 0.069(3) 0.088(3) 0.0328(19) 0.027(2) 0.0208(18) 0.038(2)
C29 0.046(2) 0.054(2) 0.0360(17) 0.0187(16) 0.0130(15) 0.0198(17)
C28 0.067(3) 0.067(3) 0.044(2) 0.029(2) 0.0234(19) 0.030(2)
C30 0.0332(16) 0.050(2) 0.0265(15) 0.0102(14) 0.0045(13) 0.0093(15)
C31 0.060(2) 0.054(2) 0.0381(19) 0.0246(17) 0.0129(17) 0.022(2)
C32 0.080(3) 0.067(3) 0.049(2) 0.005(2) 0.009(2) 0.014(3)
C33 0.092(5) 0.104(5) 0.145(7) -0.006(5) -0.035(5) 0.020(4)
C34 0.109(4) 0.056(3) 0.085(4) 0.005(3) 0.026(3) 0.020(3)

loop_
_atom_type_symbol
_atom_type_description
_atom_type_scat_dispersion_real
_atom_type_scat_dispersion_imag
_atom_type_scat_source
C C 0.0033 0.0016 'International Tables Vol C Tables 4.2.6.8 and 6.1.1.4'
H H 0.0000 0.0000 'International Tables Vol C Tables 4.2.6.8 and 6.1.1.4'
O O 0.0106 0.0060 'International Tables Vol C Tables 4.2.6.8 and 6.1.1.4'
Ti Ti 0.2776 0.4457 'International Tables Vol C Tables 4.2.6.8 and 6.1.1.4'

loop_
_geom_angle_atom_site_label_1
_geom_angle_atom_site_label_2
_geom_angle_atom_site_label_3
_geom_angle
_geom_angle_site_symmetry_1
_geom_angle_site_symmetry_3
O1 Ti1 O2 99.92(13) . .
O1 Ti1 O9 165.80(11) . 2_656
O2 Ti1 O9 93.48(11) . 2_656
O1 Ti1 O12 87.61(11) . 2_656
O2 Ti1 O12 98.82(11) . 2_656
O9 Ti1 O12 85.68(9) 2_656 2_656
O1 Ti1 O3 89.22(10) . .
O2 Ti1 O3 92.95(11) . .
O9 Ti1 O3 94.82(9) 2_656 .
O12 Ti1 O3 168.17(11) 2_656 .
O1 Ti1 O11 92.70(11) . 2_656
O2 Ti1 O11 165.97(11) . 2_656
O9 Ti1 O11 74.55(8) 2_656 2_656
O12 Ti1 O11 87.75(10) 2_656 2_656
O3 Ti1 O11 81.02(9) . 2_656
O1 Ti1 Ti3 126.12(10) . 2_656
O2 Ti1 Ti3 133.09(9) . 2_656
O9 Ti1 Ti3 39.95(6) 2_656 2_656
O12 Ti1 Ti3 76.92(7) 2_656 2_656
O3 Ti1 Ti3 95.88(7) . 2_656
O11 Ti1 Ti3 36.45(6) 2_656 2_656
O5 Ti2 O9 102.15(10) . .
O5 Ti2 O6 103.05(9) . .
O9 Ti2 O6 154.74(9) . .
O5 Ti2 O4 95.73(10) . 2_656
O9 Ti2 O4 92.14(9) . 2_656
O6 Ti2 O4 83.59(9) . 2_656
O5 Ti2 O7 89.30(9) . .
O9 Ti2 O7 94.78(9) . .
O6 Ti2 O7 87.34(9) . .
O4 Ti2 O7 170.42(8) 2_656 .
O5 Ti2 O6 172.80(10) . 2_656
O9 Ti2 O6 77.99(8) . 2_656
O6 Ti2 O6 77.24(9) . 2_656
O4 Ti2 O6 91.45(8) 2_656 2_656
O7 Ti2 O6 83.53(8) . 2_656
O5 Ti2 Ti3 140.10(8) . .
O9 Ti2 Ti3 42.32(6) . .
O6 Ti2 Ti3 114.22(6) . .
O4 Ti2 Ti3 101.88(6) 2_656 .
O7 Ti2 Ti3 79.06(6) . .
O6 Ti2 Ti3 37.64(5) 2_656 .
O5 Ti2 Ti2 142.56(8) . 2_656
O9 Ti2 Ti2 115.09(7) . 2_656
O6 Ti2 Ti2 40.00(6) . 2_656
O4 Ti2 Ti2 86.99(6) 2_656 2_656
O7 Ti2 Ti2 84.08(6) . 2_656
O6 Ti2 Ti2 37.24(5) 2_656 2_656
Ti3 Ti2 Ti2 74.49(2) . 2_656
O10 Ti3 O6 100.25(10) . 2_656
O10 Ti3 O11 101.44(11) . .
O6 Ti3 O11 102.53(9) 2_656 .
O10 Ti3 O9 178.53(10) . .
O6 Ti3 O9 78.52(8) 2_656 .
O11 Ti3 O9 78.10(9) . .
O10 Ti3 O8 90.61(10) . .
O6 Ti3 O8 87.64(8) 2_656 .
O11 Ti3 O8 162.42(9) . .
O9 Ti3 O8 90.15(9) . .
O10 Ti3 O13 94.35(10) . .
O6 Ti3 O13 159.80(9) 2_656 .
O11 Ti3 O13 88.01(9) . .
O9 Ti3 O13 87.03(9) . .
O8 Ti3 O13 78.27(9) . .
O10 Ti3 Ti2 141.27(8) . .
O6 Ti3 Ti2 42.75(6) 2_656 .
O11 Ti3 Ti2 98.66(7) . .
O9 Ti3 Ti2 37.76(6) . .
O8 Ti3 Ti2 78.99(6) . .
O13 Ti3 Ti2 119.21(7) . .
O10 Ti3 Ti1 141.21(8) . 2_656
O6 Ti3 Ti1 99.28(7) 2_656 2_656
O11 Ti3 Ti1 41.36(7) . 2_656
O9 Ti3 Ti1 38.70(6) . 2_656
O8 Ti3 Ti1 123.42(7) . 2_656
O13 Ti3 Ti1 77.17(7) . 2_656
Ti2 Ti3 Ti1 70.33(2) . 2_656
C1 O1 Ti1 163.1(3) . .
C4 O2 Ti1 137.8(4) . .
C13 O3 Ti1 130.2(2) . .
C13 O4 Ti2 138.0(2) . 2_656
C15 O5 Ti2 156.9(3) . .
Ti3 O6 Ti2 155.19(12) 2_656 .
Ti3 O6 Ti2 99.61(9) 2_656 2_656
Ti2 O6 Ti2 102.76(9) . 2_656
C14 O7 Ti2 126.90(19) . .
C14 O8 Ti3 124.47(19) . .
Ti2 O9 Ti1 132.30(11) . 2_656
Ti2 O9 Ti3 99.92(9) . .
Ti1 O9 Ti3 101.35(9) 2_656 .
C18 O10 Ti3 161.9(3) . .
C21 O11 Ti3 133.5(2) . .
C21 O11 Ti1 124.3(2) . 2_656
Ti3 O11 Ti1 102.19(10) . 2_656
C30 O12 Ti1 132.4(2) . 2_656
C30 O13 Ti3 128.0(2) . .
C31 O14 C32 116.1(3) . .
O1 C1 C3 109.7(4) . .
O1 C1 C2 110.8(5) . .
C3 C1 C2 114.9(5) . .
O1 C1 H1 107.0 . .
C3 C1 H1 107.0 . .
C2 C1 H1 107.0 . .
C1 C2 H2A 109.5 . .
C1 C2 H2B 109.5 . .
H2A C2 H2B 109.5 . .
C1 C2 H2C 109.5 . .
H2A C2 H2C 109.5 . .
H2B C2 H2C 109.5 . .
C1 C3 H3A 109.5 . .
C1 C3 H3B 109.5 . .
H3A C3 H3B 109.5 . .
C1 C3 H3C 109.5 . .
H3A C3 H3C 109.5 . .
H3B C3 H3C 109.5 . .
C5 C4 O2 113.1(6) . .
C5 C4 C6 120.0(8) . .
O2 C4 C6 113.3(5) . .
C5 C4 H4 102.5 . .
O2 C4 H4 102.5 . .
C6 C4 H4 102.5 . .
C4 C5 H5A 109.5 . .
C4 C5 H5B 109.5 . .
H5A C5 H5B 109.5 . .
C4 C5 H5C 109.5 . .
H5A C5 H5C 109.5 . .
H5B C5 H5C 109.5 . .
C4 C6 H6A 109.5 . .
C4 C6 H6B 109.5 . .
H6A C6 H6B 109.5 . .
C4 C6 H6C 109.5 . .
H6A C6 H6C 109.5 . .
H6B C6 H6C 109.5 . .
C12 C7 C8 119.7(3) . .
C12 C7 C13 120.0(3) . .
C8 C7 C13 120.2(3) . .
C9 C8 C7 118.9(3) . .
C9 C8 C14 120.7(3) . .
C7 C8 C14 120.4(3) . .
C8 C9 C10 120.4(3) . .
C8 C9 H9 119.8 . .
C10 C9 H9 119.8 . .
C11 C10 C9 121.1(3) . .
C11 C10 H10 119.5 . .
C9 C10 H10 119.5 . .
C10 C11 C12 119.1(3) . .
C10 C11 H11 120.4 . .
C12 C11 H11 120.4 . .
C11 C12 C7 120.9(3) . .
C11 C12 H12 119.5 . .
C7 C12 H12 119.5 . .
O8 C14 O7 125.3(3) . .
O8 C14 C8 116.8(3) . .
O7 C14 C8 117.9(3) . .
O3 C13 O4 125.5(3) . .
O3 C13 C7 118.0(3) . .
O4 C13 C7 116.5(3) . .
O5 C15 C16 116.6(5) . .
O5 C15 C17 113.6(5) . .
C16 C15 C17 121.4(5) . .
O5 C15 H15 99.7 . .
C16 C15 H15 99.7 . .
C17 C15 H15 99.7 . .
C15 C16 H16A 109.5 . .
C15 C16 H16B 109.5 . .
H16A C16 H16B 109.5 . .
C15 C16 H16C 109.5 . .
H16A C16 H16C 109.5 . .
H16B C16 H16C 109.5 . .
C15 C17 H17A 109.5 . .
C15 C17 H17B 109.5 . .
H17A C17 H17B 109.5 . .
C15 C17 H17C 109.5 . .
H17A C17 H17C 109.5 . .
H17B C17 H17C 109.5 . .
O10 C18 C20 113.4(4) . .
O10 C18 C19 113.0(4) . .
C20 C18 C19 116.5(5) . .
O10 C18 H18 104.1 . .
C20 C18 H18 104.1 . .
C19 C18 H18 104.1 . .
C18 C19 H19A 109.5 . .
C18 C19 H19B 109.5 . .
H19A C19 H19B 109.5 . .
C18 C19 H19C 109.5 . .
H19A C19 H19C 109.5 . .
H19B C19 H19C 109.5 . .
C18 C20 H20A 109.5 . .
C18 C20 H20B 109.5 . .
H20A C20 H20B 109.5 . .
C18 C20 H20C 109.5 . .
H20A C20 H20C 109.5 . .
H20B C20 H20C 109.5 . .
O11 C21 C23 109.2(3) . .
O11 C21 C22 109.1(3) . .
C23 C21 C22 114.3(4) . .
O11 C21 H21 108.0 . .
C23 C21 H21 108.0 . .
C22 C21 H21 108.0 . .
C21 C22 H22A 109.5 . .
C21 C22 H22B 109.5 . .
H22A C22 H22B 109.5 . .
C21 C22 H22C 109.5 . .
H22A C22 H22C 109.5 . .
H22B C22 H22C 109.5 . .
C21 C23 H23A 109.5 . .
C21 C23 H23B 109.5 . .
H23A C23 H23B 109.5 . .
C21 C23 H23C 109.5 . .
H23A C23 H23C 109.5 . .
H23B C23 H23C 109.5 . .
C29 C24 C25 119.2(3) . .
C29 C24 C30 122.6(3) . .
C25 C24 C30 118.1(3) . .
C26 C25 C24 120.2(4) . .
C26 C25 H25 119.9 . .
C24 C25 H25 119.9 . .
C27 C26 C25 120.4(4) . .
C27 C26 H26 119.8 . .
C25 C26 H26 119.8 . .
C26 C27 C28 120.3(3) . .
C26 C27 H27 119.9 . .
C28 C27 H27 119.9 . .
C24 C29 C28 119.4(4) . .
C24 C29 C31 123.4(3) . .
C28 C29 C31 117.2(3) . .
C27 C28 C29 120.5(4) . .
C27 C28 H28 119.7 . .
C29 C28 H28 119.7 . .
O12 C30 O13 125.2(3) . .
O12 C30 C24 116.1(3) . .
O13 C30 C24 118.7(3) . .
O15 C31 O14 124.2(4) . .
O15 C31 C29 125.0(4) . .
O14 C31 C29 110.5(3) . .
O14 C32 C33 105.7(5) . .
O14 C32 C34 108.7(4) . .
C33 C32 C34 113.7(5) . .
O14 C32 H32 109.6 . .
C33 C32 H32 109.6 . .
C34 C32 H32 109.6 . .
C32 C33 H33A 109.5 . .
C32 C33 H33B 109.5 . .
H33A C33 H33B 109.5 . .
C32 C33 H33C 109.5 . .
H33A C33 H33C 109.5 . .
H33B C33 H33C 109.5 . .
C32 C34 H34A 109.5 . .
C32 C34 H34B 109.5 . .
H34A C34 H34B 109.5 . .
C32 C34 H34C 109.5 . .
H34A C34 H34C 109.5 . .
H34B C34 H34C 109.5 . .

loop_
_geom_bond_atom_site_label_1
_geom_bond_atom_site_label_2
_geom_bond_distance
_geom_bond_site_symmetry_2
Ti1 O1 1.770(2) .
Ti1 O2 1.795(3) .
Ti1 O9 2.011(2) 2_656
Ti1 O12 2.020(2) 2_656
Ti1 O3 2.068(2) .
Ti1 O11 2.132(2) 2_656
Ti1 Ti3 3.1536(8) 2_656
Ti2 O5 1.769(2) .
Ti2 O9 1.879(2) .
Ti2 O6 1.958(2) .
Ti2 O4 2.032(2) 2_656
Ti2 O7 2.067(2) .
Ti2 O6 2.080(2) 2_656
Ti2 Ti3 3.0217(8) .
Ti2 Ti2 3.1562(10) 2_656
Ti3 O10 1.764(2) .
Ti3 O6 1.872(2) 2_656
Ti3 O11 1.917(2) .
Ti3 O9 2.065(2) .
Ti3 O8 2.094(2) .
Ti3 O13 2.102(2) .
Ti3 Ti1 3.1536(8) 2_656
O1 C1 1.425(5) .
O2 C4 1.396(6) .
O3 C13 1.251(4) .
O4 C13 1.266(4) .
O4 Ti2 2.032(2) 2_656
O5 C15 1.370(5) .
O6 Ti3 1.872(2) 2_656
O6 Ti2 2.080(2) 2_656
O7 C14 1.264(4) .
O8 C14 1.255(4) .
O9 Ti1 2.011(2) 2_656
O10 C18 1.386(5) .
O11 C21 1.446(4) .
O11 Ti1 2.132(2) 2_656
O12 C30 1.257(4) .
O12 Ti1 2.020(2) 2_656
O13 C30 1.258(4) .
O14 C31 1.338(5) .
O14 C32 1.466(5) .
O15 C31 1.209(5) .
C1 C3 1.455(7) .
C1 C2 1.460(8) .
C1 H1 0.9900 .
C2 H2A 0.9700 .
C2 H2B 0.9700 .
C2 H2C 0.9700 .
C3 H3A 0.9700 .
C3 H3B 0.9700 .
C3 H3C 0.9700 .
C4 C5 1.358(9) .
C4 C6 1.430(9) .
C4 H4 0.9900 .
C5 H5A 0.9700 .
C5 H5B 0.9700 .
C5 H5C 0.9700 .
C6 H6A 0.9700 .
C6 H6B 0.9700 .
C6 H6C 0.9700 .
C7 C12 1.386(5) .
C7 C8 1.407(4) .
C7 C13 1.488(4) .
C8 C9 1.384(4) .
C8 C14 1.498(4) .
C9 C10 1.385(5) .
C9 H9 0.9400 .
C10 C11 1.373(6) .
C10 H10 0.9400 .
C11 C12 1.384(5) .
C11 H11 0.9400 .
C12 H12 0.9400 .
C15 C16 1.413(7) .
C15 C17 1.477(8) .
C15 H15 0.9900 .
C16 H16A 0.9700 .
C16 H16B 0.9700 .
C16 H16C 0.9700 .
C17 H17A 0.9700 .
C17 H17B 0.9700 .
C17 H17C 0.9700 .
C18 C20 1.468(7) .
C18 C19 1.483(7) .
C18 H18 0.9900 .
C19 H19A 0.9700 .
C19 H19B 0.9700 .
C19 H19C 0.9700 .
C20 H20A 0.9700 .
C20 H20B 0.9700 .
C20 H20C 0.9700 .
C21 C23 1.505(6) .
C21 C22 1.526(6) .
C21 H21 0.9900 .
C22 H22A 0.9700 .
C22 H22B 0.9700 .
C22 H22C 0.9700 .
C23 H23A 0.9700 .
C23 H23B 0.9700 .
C23 H23C 0.9700 .
C24 C29 1.395(5) .
C24 C25 1.403(5) .
C24 C30 1.495(4) .
C25 C26 1.386(5) .
C25 H25 0.9400 .
C26 C27 1.368(6) .
C26 H26 0.9400 .
C27 C28 1.380(6) .
C27 H27 0.9400 .
C29 C28 1.400(5) .
C29 C31 1.491(6) .
C28 H28 0.9400 .
C32 C33 1.481(8) .
C32 C34 1.494(7) .
C32 H32 0.9900 .
C33 H33A 0.9700 .
C33 H33B 0.9700 .
C33 H33C 0.9700 .
C34 H34A 0.9700 .
C34 H34B 0.9700 .
C34 H34C 0.9700 .

loop_
_geom_torsion_atom_site_label_1
_geom_torsion_atom_site_label_2
_geom_torsion_atom_site_label_3
_geom_torsion_atom_site_label_4
_geom_torsion
_geom_torsion_site_symmetry_1
_geom_torsion_site_symmetry_4
O5 Ti2 Ti3 O10 -147.50(17) . .
O9 Ti2 Ti3 O10 178.21(16) . .
O6 Ti2 Ti3 O10 10.01(15) . .
O4 Ti2 Ti3 O10 98.26(14) 2_656 .
O7 Ti2 Ti3 O10 -72.02(14) . .
O6 Ti2 Ti3 O10 21.58(15) 2_656 .
Ti2 Ti2 Ti3 O10 14.81(13) 2_656 .
O5 Ti2 Ti3 O6 -169.08(15) . 2_656
O9 Ti2 Ti3 O6 156.64(13) . 2_656
O6 Ti2 Ti3 O6 -11.57(16) . 2_656
O4 Ti2 Ti3 O6 76.68(11) 2_656 2_656
O7 Ti2 Ti3 O6 -93.59(11) . 2_656
Ti2 Ti2 Ti3 O6 -6.76(9) 2_656 2_656
O5 Ti2 Ti3 O11 91.80(14) . .
O9 Ti2 Ti3 O11 57.51(12) . .
O6 Ti2 Ti3 O11 -110.70(10) . .
O4 Ti2 Ti3 O11 -22.44(9) 2_656 .
O7 Ti2 Ti3 O11 167.28(9) . .
O6 Ti2 Ti3 O11 -99.13(12) 2_656 .
Ti2 Ti2 Ti3 O11 -105.89(7) 2_656 .
O5 Ti2 Ti3 O9 34.29(15) . .
O6 Ti2 Ti3 O9 -168.21(12) . .
O4 Ti2 Ti3 O9 -79.95(11) 2_656 .
O7 Ti2 Ti3 O9 109.77(11) . .
O6 Ti2 Ti3 O9 -156.64(13) 2_656 .
Ti2 Ti2 Ti3 O9 -163.40(10) 2_656 .
O5 Ti2 Ti3 O8 -70.52(14) . .
O9 Ti2 Ti3 O8 -104.81(11) . .
O6 Ti2 Ti3 O8 86.98(9) . .
O4 Ti2 Ti3 O8 175.24(8) 2_656 .
O7 Ti2 Ti3 O8 4.96(8) . .
O6 Ti2 Ti3 O8 98.55(11) 2_656 .
Ti2 Ti2 Ti3 O8 91.79(6) 2_656 .
O5 Ti2 Ti3 O13 -0.77(15) . .
O9 Ti2 Ti3 O13 -35.06(12) . .
O6 Ti2 Ti3 O13 156.73(10) . .
O4 Ti2 Ti3 O13 -115.01(10) 2_656 .
O7 Ti2 Ti3 O13 74.71(9) . .
O6 Ti2 Ti3 O13 168.30(12) 2_656 .
Ti2 Ti2 Ti3 O13 161.54(8) 2_656 .
O5 Ti2 Ti3 Ti1 61.19(12) . 2_656
O9 Ti2 Ti3 Ti1 26.90(9) . 2_656
O6 Ti2 Ti3 Ti1 -141.31(7) . 2_656
O4 Ti2 Ti3 Ti1 -53.05(6) 2_656 2_656
O7 Ti2 Ti3 Ti1 136.67(6) . 2_656
O6 Ti2 Ti3 Ti1 -129.73(9) 2_656 2_656
Ti2 Ti2 Ti3 Ti1 -136.50(2) 2_656 2_656
O2 Ti1 O1 C1 111.8(11) . .
O9 Ti1 O1 C1 -48.6(13) 2_656 .
O12 Ti1 O1 C1 13.3(11) 2_656 .
O3 Ti1 O1 C1 -155.4(11) . .
O11 Ti1 O1 C1 -74.4(11) 2_656 .
Ti3 Ti1 O1 C1 -58.6(12) 2_656 .
O1 Ti1 O2 C4 12.0(5) . .
O9 Ti1 O2 C4 -172.7(5) 2_656 .
O12 Ti1 O2 C4 101.1(5) 2_656 .
O3 Ti1 O2 C4 -77.7(5) . .
O11 Ti1 O2 C4 -141.7(5) 2_656 .
Ti3 Ti1 O2 C4 -178.6(4) 2_656 .
O1 Ti1 O3 C13 -176.8(3) . .
O2 Ti1 O3 C13 -76.9(3) . .
O9 Ti1 O3 C13 16.8(3) 2_656 .
O12 Ti1 O3 C13 108.8(5) 2_656 .
O11 Ti1 O3 C13 90.3(3) 2_656 .
Ti3 Ti1 O3 C13 56.9(3) 2_656 .
O9 Ti2 O5 C15 37.9(10) . .
O6 Ti2 O5 C15 -144.0(9) . .
O4 Ti2 O5 C15 131.3(9) 2_656 .
O7 Ti2 O5 C15 -56.9(10) . .
O6 Ti2 O5 C15 -52.5(13) 2_656 .
Ti3 Ti2 O5 C15 15.1(10) . .
Ti2 Ti2 O5 C15 -136.2(9) 2_656 .
O5 Ti2 O6 Ti3 -33.5(3) . 2_656
O9 Ti2 O6 Ti3 142.3(2) . 2_656
O4 Ti2 O6 Ti3 60.9(3) 2_656 2_656
O7 Ti2 O6 Ti3 -122.2(3) . 2_656
O6 Ti2 O6 Ti3 153.9(3) 2_656 2_656
Ti3 Ti2 O6 Ti3 161.1(2) . 2_656
Ti2 Ti2 O6 Ti3 153.9(3) 2_656 2_656
O5 Ti2 O6 Ti2 172.62(10) . 2_656
O9 Ti2 O6 Ti2 -11.6(3) . 2_656
O4 Ti2 O6 Ti2 -92.96(9) 2_656 2_656
O7 Ti2 O6 Ti2 83.96(9) . 2_656
O6 Ti2 O6 Ti2 0.0 2_656 2_656
Ti3 Ti2 O6 Ti2 7.22(10) . 2_656
O5 Ti2 O7 C14 147.6(2) . .
O9 Ti2 O7 C14 45.4(2) . .
O6 Ti2 O7 C14 -109.3(2) . .
O4 Ti2 O7 C14 -90.6(6) 2_656 .
O6 Ti2 O7 C14 -31.9(2) 2_656 .
Ti3 Ti2 O7 C14 5.9(2) . .
Ti2 Ti2 O7 C14 -69.4(2) 2_656 .
O10 Ti3 O8 C14 124.0(2) . .
O6 Ti3 O8 C14 23.7(2) 2_656 .
O11 Ti3 O8 C14 -102.4(4) . .
O9 Ti3 O8 C14 -54.8(2) . .
O13 Ti3 O8 C14 -141.7(2) . .
Ti2 Ti3 O8 C14 -18.5(2) . .
Ti1 Ti3 O8 C14 -75.8(2) 2_656 .
O5 Ti2 O9 Ti1 86.28(16) . 2_656
O6 Ti2 O9 Ti1 -89.5(2) . 2_656
O4 Ti2 O9 Ti1 -10.05(15) 2_656 2_656
O7 Ti2 O9 Ti1 176.59(14) . 2_656
O6 Ti2 O9 Ti1 -101.08(15) 2_656 2_656
Ti3 Ti2 O9 Ti1 -115.42(17) . 2_656
Ti2 Ti2 O9 Ti1 -97.72(14) 2_656 2_656
O5 Ti2 O9 Ti3 -158.31(10) . .
O6 Ti2 O9 Ti3 25.9(3) . .
O4 Ti2 O9 Ti3 105.37(9) 2_656 .
O7 Ti2 O9 Ti3 -68.00(9) . .
O6 Ti2 O9 Ti3 14.34(8) 2_656 .
Ti2 Ti2 O9 Ti3 17.70(10) 2_656 .
O10 Ti3 O9 Ti2 -50(4) . .
O6 Ti3 O9 Ti2 -15.94(9) 2_656 .
O11 Ti3 O9 Ti2 -121.55(10) . .
O8 Ti3 O9 Ti2 71.62(9) . .
O13 Ti3 O9 Ti2 149.86(10) . .
Ti1 Ti3 O9 Ti2 -137.05(13) 2_656 .
O10 Ti3 O9 Ti1 87(4) . 2_656
O6 Ti3 O9 Ti1 121.11(10) 2_656 2_656
O11 Ti3 O9 Ti1 15.50(9) . 2_656
O8 Ti3 O9 Ti1 -151.33(9) . 2_656
O13 Ti3 O9 Ti1 -73.09(9) . 2_656
Ti2 Ti3 O9 Ti1 137.05(13) . 2_656
O6 Ti3 O10 C18 42.7(11) 2_656 .
O11 Ti3 O10 C18 147.8(11) . .
O9 Ti3 O10 C18 76(4) . .
O8 Ti3 O10 C18 -45.1(11) . .
O13 Ti3 O10 C18 -123.3(11) . .
Ti2 Ti3 O10 C18 28.0(11) . .
Ti1 Ti3 O10 C18 161.8(10) 2_656 .
O10 Ti3 O11 C21 -12.4(3) . .
O6 Ti3 O11 C21 91.0(3) 2_656 .
O9 Ti3 O11 C21 166.2(3) . .
O8 Ti3 O11 C21 -144.8(3) . .
O13 Ti3 O11 C21 -106.4(3) . .
Ti2 Ti3 O11 C21 134.3(3) . .
Ti1 Ti3 O11 C21 -179.1(3) 2_656 .
O10 Ti3 O11 Ti1 166.78(10) . 2_656
O6 Ti3 O11 Ti1 -89.86(10) 2_656 2_656
O9 Ti3 O11 Ti1 -14.65(8) . 2_656
O8 Ti3 O11 Ti1 34.3(3) . 2_656
O13 Ti3 O11 Ti1 72.74(10) . 2_656
Ti2 Ti3 O11 Ti1 -46.51(8) . 2_656
O10 Ti3 O13 C30 -142.8(3) . .
O6 Ti3 O13 C30 80.8(4) 2_656 .
O11 Ti3 O13 C30 -41.5(3) . .
O9 Ti3 O13 C30 36.7(3) . .
O8 Ti3 O13 C30 127.5(3) . .
Ti2 Ti3 O13 C30 57.3(3) . .
Ti1 Ti3 O13 C30 -1.1(2) 2_656 .
Ti1 O1 C1 C3 -176.0(9) . .
Ti1 O1 C1 C2 -48.1(14) . .
Ti1 O2 C4 C5 -133.7(9) . .
Ti1 O2 C4 C6 85.5(8) . .
C12 C7 C8 C9 -0.8(5) . .
C13 C7 C8 C9 175.6(3) . .
C12 C7 C8 C14 179.9(3) . .
C13 C7 C8 C14 -3.6(4) . .
C7 C8 C9 C10 -0.2(5) . .
C14 C8 C9 C10 179.0(3) . .
C8 C9 C10 C11 0.6(6) . .
C9 C10 C11 C12 0.0(6) . .
C10 C11 C12 C7 -1.1(6) . .
C8 C7 C12 C11 1.5(5) . .
C13 C7 C12 C11 -175.0(3) . .
Ti3 O8 C14 O7 30.9(4) . .
Ti3 O8 C14 C8 -149.8(2) . .
Ti2 O7 C14 O8 -23.2(4) . .
Ti2 O7 C14 C8 157.5(2) . .
C9 C8 C14 O8 -62.0(4) . .
C7 C8 C14 O8 117.3(3) . .
C9 C8 C14 O7 117.4(3) . .
C7 C8 C14 O7 -63.3(4) . .
Ti1 O3 C13 O4 3.4(5) . .
Ti1 O3 C13 C7 -178.3(2) . .
Ti2 O4 C13 O3 -29.4(5) 2_656 .
Ti2 O4 C13 C7 152.3(2) 2_656 .
C12 C7 C13 O3 -34.2(5) . .
C8 C7 C13 O3 149.3(3) . .
C12 C7 C13 O4 144.3(3) . .
C8 C7 C13 O4 -32.2(4) . .
Ti2 O5 C15 C16 -143.4(6) . .
Ti2 O5 C15 C17 67.9(13) . .
Ti3 O10 C18 C20 163.2(7) . .
Ti3 O10 C18 C19 27.9(14) . .
Ti3 O11 C21 C23 73.8(4) . .
Ti1 O11 C21 C23 -105.2(3) 2_656 .
Ti3 O11 C21 C22 -51.8(5) . .
Ti1 O11 C21 C22 129.2(3) 2_656 .
C29 C24 C25 C26 1.5(5) . .
C30 C24 C25 C26 -174.2(3) . .
C24 C25 C26 C27 0.3(6) . .
C25 C26 C27 C28 -1.7(6) . .
C25 C24 C29 C28 -1.9(5) . .
C30 C24 C29 C28 173.6(3) . .
C25 C24 C29 C31 176.3(3) . .
C30 C24 C29 C31 -8.2(5) . .
C26 C27 C28 C29 1.3(6) . .
C24 C29 C28 C27 0.6(6) . .
C31 C29 C28 C27 -177.8(4) . .
Ti1 O12 C30 O13 7.0(5) 2_656 .
Ti1 O12 C30 C24 -174.4(2) 2_656 .
Ti3 O13 C30 O12 -2.3(5) . .
Ti3 O13 C30 C24 179.2(2) . .
C29 C24 C30 O12 172.7(3) . .
C25 C24 C30 O12 -11.8(5) . .
C29 C24 C30 O13 -8.7(5) . .
C25 C24 C30 O13 166.9(3) . .
C32 O14 C31 O15 -3.2(5) . .
C32 O14 C31 C29 171.5(3) . .
C24 C29 C31 O15 -70.0(5) . .
C28 C29 C31 O15 108.3(4) . .
C24 C29 C31 O14 115.4(4) . .
C28 C29 C31 O14 -66.3(4) . .
C31 O14 C32 C33 160.4(5) . .
C31 O14 C32 C34 -77.2(5) . .
